data_4340650
loop_
_publ_author_name
'Wang, Bin'
'Huang, Hongliang'
'Lv, Xiu-Liang'
'Xie, Yabo'
'Li, Ming'
'Li, Jian-Rong'

_publ_section_title
;
 Tuning CO2 Selective Adsorption over N2 and CH4 in UiO-67 Analogues
 through Ligand Functionalization.
;
_journal_issue 17
_journal_name_full 'Inorganic chemistry'
_journal_page_first 9254
_journal_page_last 9259
_journal_paper_doi 10.1021/ic5013473
_journal_volume 53
_journal_year 2014
_chemical_formula_moiety 'C45 H20 O19 Zr3'
_chemical_formula_sum 'C45 H20 O19 Zr3'
_chemical_formula_weight 1138.27
_chemical_name_systematic ?
_space_group_IT_number 205
_symmetry_cell_setting cubic
_symmetry_space_group_name_Hall '-P 2ac 2ab 3'
_symmetry_space_group_name_H-M 'P a -3'
_atom_sites_solution_hydrogens geom
_atom_sites_solution_primary direct
_atom_sites_solution_secondary difmap
_audit_creation_method SHELXL-97
_cell_angle_alpha 90.00
_cell_angle_beta 90.00
_cell_angle_gamma 90.00
_cell_formula_units_Z 8
_cell_length_a 26.0512(10)
_cell_length_b 26.0512(10)
_cell_length_c 26.0512(10)
_cell_measurement_reflns_used 3812
_cell_measurement_temperature 173(2)
_cell_measurement_theta_max 23.61
_cell_measurement_theta_min 2.25
_cell_volume 17680.0(12)
_computing_cell_refinement 'Bruker  SAINT'
_computing_data_collection 'Bruker APEX-II'
_computing_data_reduction 'Bruker  SAINT'
_computing_molecular_graphics 'Bruker SHELXTL'
_computing_publication_material 'Bruker SHELXTL'
_computing_structure_refinement 'SHELXL-97 (Sheldrick, 2008)'
_computing_structure_solution 'SHELXS-97 (Sheldrick, 2008)'
_diffrn_ambient_temperature 173(2)
_diffrn_measured_fraction_theta_full 0.998
_diffrn_measured_fraction_theta_max 0.998
_diffrn_measurement_device_type 'BRUKER APEX-II CCD'
_diffrn_measurement_method 'phi and omega scans'
_diffrn_radiation_monochromator graphite
_diffrn_radiation_source 'fine-focus sealed tube'
_diffrn_radiation_type MoK\a
_diffrn_radiation_wavelength 0.71073
_diffrn_reflns_av_R_equivalents 0.1200
_diffrn_reflns_av_sigmaI/netI 0.0396
_diffrn_reflns_limit_h_max 34
_diffrn_reflns_limit_h_min -34
_diffrn_reflns_limit_k_max 34
_diffrn_reflns_limit_k_min -34
_diffrn_reflns_limit_l_max 34
_diffrn_reflns_limit_l_min -34
_diffrn_reflns_number 204937
_diffrn_reflns_theta_full 27.97
_diffrn_reflns_theta_max 27.97
_diffrn_reflns_theta_min 1.75
_exptl_absorpt_coefficient_mu 0.387
_exptl_absorpt_correction_T_max 0.9336
_exptl_absorpt_correction_T_min 0.9336
_exptl_absorpt_correction_type multi-scan
_exptl_absorpt_process_details SADABS
_exptl_crystal_colour Yellow
_exptl_crystal_density_diffrn 0.855
_exptl_crystal_density_method 'not measured'
_exptl_crystal_description octahedral
_exptl_crystal_F_000 4480
_exptl_crystal_size_max 0.10
_exptl_crystal_size_mid 0.10
_exptl_crystal_size_min 0.10
_refine_diff_density_max 2.785
_refine_diff_density_min -1.373
_refine_diff_density_rms 0.145
_refine_ls_extinction_method none
_refine_ls_goodness_of_fit_ref 1.065
_refine_ls_hydrogen_treatment constr
_refine_ls_matrix_type full
_refine_ls_number_parameters 196
_refine_ls_number_reflns 7107
_refine_ls_number_restraints 0
_refine_ls_restrained_S_all 1.065
_refine_ls_R_factor_all 0.1041
_refine_ls_R_factor_gt 0.0865
_refine_ls_shift/su_max 0.001
_refine_ls_shift/su_mean 0.000
_refine_ls_structure_factor_coef Fsqd
_refine_ls_weighting_details 'calc w=1/[\s^2^(Fo^2^)+(0.0861P)^2^+149.8050P] where P=(Fo^2^+2Fc^2^)/3'
_refine_ls_weighting_scheme calc
_refine_ls_wR_factor_gt 0.2048
_refine_ls_wR_factor_ref 0.2159
_reflns_number_gt 6096
_reflns_number_total 7107
_reflns_threshold_expression I>2sigma(I)
_cod_data_source_file ic5013473_si_002.cif
_cod_data_source_block BUT-10_(CCDC:_1002103)
_cod_depositor_comments
;
The following automatic conversions were performed:

'_symmetry_cell_setting' value 'Cubic' changed to 'cubic' according
to
/usr/data/users/saulius/crontab/automatic-downloads/rss-feeds/ACS/lib/dictionaries/cif_core.dic
dictionary named 'cif_core.dic' version 2.4.2 from
2011-04-26.

'_exptl_absorpt_correction_type' value 'Multi-Scan'
changed to 'multi-scan' according to
/usr/data/users/saulius/crontab/automatic-downloads/rss-feeds/ACS/lib/dictionaries/cif_core.dic
dictionary named 'cif_core.dic' version 2.4.2 from 2011-04-26.

Automatic conversion script
Id: cif_fix_values 2281 2013-09-26 08:29:07Z andrius 

 Adding full bibliography for 4340650--4340651.cif.
;
_cod_original_sg_symbol_Hall '-P 2ac 2ab'
_cod_database_code 4340650

loop_
_symmetry_equiv_pos_as_xyz
'x, y, z'
'z, x, y'
'y, z, x'
'-y+1/2, -z, x+1/2'
'z+1/2, -x+1/2, -y'
'-y, z+1/2, -x+1/2'
'-z+1/2, -x, y+1/2'
'-z, x+1/2, -y+1/2'
'y+1/2, -z+1/2, -x'
'-x+1/2, -y, z+1/2'
'x+1/2, -y+1/2, -z'
'-x, y+1/2, -z+1/2'
'-x, -y, -z'
'-z, -x, -y'
'-y, -z, -x'
'y-1/2, z, -x-1/2'
'-z-1/2, x-1/2, y'
'y, -z-1/2, x-1/2'
'z-1/2, x, -y-1/2'
'z, -x-1/2, y-1/2'
'-y-1/2, z-1/2, x'
'x-1/2, y, -z-1/2'
'-x-1/2, y-1/2, z'
'x, -y-1/2, z-1/2'

loop_
_atom_site_label
_atom_site_type_symbol
_atom_site_fract_x
_atom_site_fract_y
_atom_site_fract_z
_atom_site_U_iso_or_equiv
_atom_site_adp_type
_atom_site_occupancy
_atom_site_symmetry_multiplicity
_atom_site_calc_flag
_atom_site_refinement_flags
Zr1 Zr 0.015317(16) 0.908158(16) 0.981713(16) 0.01094(14) Uani 1 1 d .
O1 O 0.03423(14) 0.85551(13) 1.04513(13) 0.0181(7) Uani 1 1 d .
C1 C 0.0345(2) 0.8625(2) 1.0940(2) 0.0254(11) Uani 1 1 d .
O2 O 0.03523(15) 0.90459(14) 1.11837(14) 0.0239(8) Uani 1 1 d .
C2 C 0.0332(3) 0.8144(2) 1.1254(2) 0.0372(15) Uani 1 1 d .
O3 O -0.01408(15) 0.55048(15) 1.35372(13) 0.0245(8) Uani 1 1 d .
C3 C 0.0260(4) 0.7672(3) 1.1015(3) 0.058(2) Uani 1 1 d .
H3 H 0.0232 0.7657 1.0652 0.070 Uiso 1 1 calc R
O4 O 0.00779(14) 0.62027(15) 1.40166(14) 0.0235(8) Uani 1 1 d .
C4 C 0.0229(5) 0.7220(3) 1.1304(3) 0.079(4) Uani 1 1 d .
H4 H 0.0215 0.6895 1.1138 0.095 Uiso 1 1 calc R
O5 O 0.0310(5) 0.7970(2) 1.2958(2) 0.122(4) Uani 1 1 d .
C5 C 0.0219(5) 0.7251(3) 1.1835(3) 0.068(3) Uani 1 1 d .
O6 O 0.0621(2) 0.9554(2) 1.0294(2) 0.0466(12) Uiso 1 1 d .
C6 C 0.0280(4) 0.7719(3) 1.2063(3) 0.057(2) Uani 1 1 d .
O7 O -0.04792(18) 0.95208(18) 0.95208(18) 0.0397(18) Uiso 1 3 d S
C7 C 0.0345(4) 0.8178(3) 1.1783(2) 0.051(2) Uani 1 1 d .
H7 H 0.0395 0.8497 1.1952 0.061 Uiso 1 1 calc R
C8 C 0.0268(4) 0.7657(3) 1.2638(3) 0.064(3) Uani 1 1 d .
C9 C 0.0184(4) 0.7088(2) 1.2699(3) 0.053(2) Uani 1 1 d .
C10 C 0.0149(4) 0.6854(3) 1.2232(3) 0.053(2) Uani 1 1 d .
C11 C 0.0073(5) 0.6331(3) 1.2191(3) 0.084(4) Uani 1 1 d .
H11 H 0.0065 0.6168 1.1865 0.101 Uiso 1 1 calc R
C12 C 0.0009(4) 0.6052(3) 1.2640(2) 0.061(3) Uani 1 1 d .
H12 H -0.0049 0.5692 1.2620 0.074 Uiso 1 1 calc R
C13 C 0.0028(3) 0.6290(2) 1.3118(2) 0.0375(15) Uani 1 1 d .
C14 C 0.0113(4) 0.6808(3) 1.3156(2) 0.047(2) Uani 1 1 d .
H14 H 0.0125 0.6973 1.3481 0.057 Uiso 1 1 calc R
C15 C -0.0011(2) 0.59736(19) 1.3602(2) 0.0218(10) Uani 1 1 d .

loop_
_atom_site_aniso_label
_atom_site_aniso_U_11
_atom_site_aniso_U_22
_atom_site_aniso_U_33
_atom_site_aniso_U_23
_atom_site_aniso_U_13
_atom_site_aniso_U_12
Zr1 0.0117(2) 0.0093(2) 0.0118(2) -0.00021(15) 0.00091(16) 0.00082(15)
O1 0.0277(18) 0.0136(15) 0.0129(16) 0.0045(12) -0.0059(13) -0.0001(13)
C1 0.029(3) 0.025(3) 0.022(3) 0.003(2) 0.003(2) 0.002(2)
O2 0.0272(19) 0.0195(17) 0.0251(19) 0.0102(15) -0.0054(15) 0.0009(15)
C2 0.066(4) 0.017(3) 0.028(3) 0.009(2) 0.003(3) -0.005(3)
O3 0.0274(19) 0.033(2) 0.0131(16) 0.0136(15) 0.0017(14) 0.0009(16)
C3 0.127(8) 0.029(3) 0.019(3) 0.004(3) 0.007(4) -0.012(4)
O4 0.0259(19) 0.0257(19) 0.0189(18) 0.0082(15) 0.0000(14) -0.0044(15)
C4 0.196(12) 0.022(3) 0.018(3) 0.004(3) 0.004(5) -0.013(5)
O5 0.293(13) 0.043(3) 0.030(3) 0.003(3) -0.019(5) -0.041(6)
C5 0.164(10) 0.020(3) 0.019(3) 0.008(2) -0.002(4) -0.005(4)
C6 0.125(8) 0.023(3) 0.022(3) 0.009(2) -0.010(4) -0.016(4)
C7 0.107(7) 0.022(3) 0.022(3) 0.004(2) 0.002(4) -0.011(4)
C8 0.143(9) 0.022(3) 0.027(3) 0.007(3) -0.007(4) -0.022(4)
C9 0.115(7) 0.018(3) 0.025(3) 0.012(2) -0.017(4) -0.006(4)
C10 0.109(7) 0.027(3) 0.022(3) 0.012(3) 0.002(4) -0.001(4)
C11 0.208(13) 0.025(3) 0.018(3) 0.006(3) 0.004(5) -0.030(5)
C12 0.145(9) 0.020(3) 0.019(3) 0.005(2) 0.006(4) -0.005(4)
C13 0.072(5) 0.026(3) 0.015(2) 0.004(2) 0.009(3) 0.000(3)
C14 0.098(6) 0.030(3) 0.014(3) 0.004(2) -0.002(3) -0.010(4)
C15 0.027(3) 0.017(2) 0.021(2) 0.0042(19) -0.004(2) 0.005(2)

loop_
_atom_type_symbol
_atom_type_description
_atom_type_scat_dispersion_real
_atom_type_scat_dispersion_imag
_atom_type_scat_source
C C 0.0033 0.0016 'International Tables Vol C Tables 4.2.6.8 and 6.1.1.4'
H H 0.0000 0.0000 'International Tables Vol C Tables 4.2.6.8 and 6.1.1.4'
N N 0.0061 0.0033 'International Tables Vol C Tables 4.2.6.8 and 6.1.1.4'
O O 0.0106 0.0060 'International Tables Vol C Tables 4.2.6.8 and 6.1.1.4'
Zr Zr -2.9673 0.5597 'International Tables Vol C Tables 4.2.6.8 and 6.1.1.4'

loop_
_geom_angle_atom_site_label_1
_geom_angle_atom_site_label_2
_geom_angle_atom_site_label_3
_geom_angle
_geom_angle_site_symmetry_1
_geom_angle_site_symmetry_3
O6 Zr1 O6 70.52(18) 15_676 .
O6 Zr1 O7 71.06(18) 15_676 .
O6 Zr1 O7 109.9(3) . .
O6 Zr1 O6 109.1(3) 15_676 14_667
O6 Zr1 O6 70.00(18) . 14_667
O7 Zr1 O6 70.55(18) . 14_667
O6 Zr1 O1 142.90(17) 15_676 .
O6 Zr1 O1 78.13(17) . .
O7 Zr1 O1 140.56(10) . .
O6 Zr1 O1 76.98(17) 14_667 .
O6 Zr1 O4 77.47(18) 15_676 24_575
O6 Zr1 O4 142.21(18) . 24_575
O7 Zr1 O4 76.86(19) . 24_575
O6 Zr1 O4 141.80(17) 14_667 24_575
O1 Zr1 O4 121.08(13) . 24_575
O6 Zr1 O3 142.08(17) 15_676 21_656
O6 Zr1 O3 141.14(17) . 21_656
O7 Zr1 O3 76.51(19) . 21_656
O6 Zr1 O3 77.03(17) 14_667 21_656
O1 Zr1 O3 74.86(14) . 21_656
O4 Zr1 O3 76.47(14) 24_575 21_656
O6 Zr1 O2 78.24(18) 15_676 15_676
O6 Zr1 O2 76.16(17) . 15_676
O7 Zr1 O2 143.78(10) . 15_676
O6 Zr1 O2 139.81(17) 14_667 15_676
O1 Zr1 O2 75.38(14) . 15_676
O4 Zr1 O2 78.15(14) 24_575 15_676
O3 Zr1 O2 121.98(14) 21_656 15_676
O6 Zr1 Zr1 34.90(14) 15_676 15_676
O6 Zr1 Zr1 35.62(14) . 15_676
O7 Zr1 Zr1 90.47(18) . 15_676
O6 Zr1 Zr1 89.79(14) 14_667 15_676
O1 Zr1 Zr1 111.52(9) . 15_676
O4 Zr1 Zr1 110.17(10) 24_575 15_676
O3 Zr1 Zr1 163.87(10) 21_656 15_676
O2 Zr1 Zr1 74.13(10) 15_676 15_676
O6 Zr1 Zr1 89.79(14) 15_676 14_667
O6 Zr1 Zr1 34.84(14) . 14_667
O7 Zr1 Zr1 90.47(18) . 14_667
O6 Zr1 Zr1 35.17(14) 14_667 14_667
O1 Zr1 Zr1 74.60(9) . 14_667
O4 Zr1 Zr1 164.32(10) 24_575 14_667
O3 Zr1 Zr1 109.87(10) 21_656 14_667
O2 Zr1 Zr1 108.47(10) 15_676 14_667
Zr1 Zr1 Zr1 60.054(16) 15_676 14_667
O6 Zr1 Zr1 35.52(14) 15_676 2_465
O6 Zr1 Zr1 90.10(14) . 2_465
O7 Zr1 Zr1 35.55(11) . 2_465
O6 Zr1 Zr1 89.66(14) 14_667 2_465
O1 Zr1 Zr1 164.54(9) . 2_465
O4 Zr1 Zr1 74.32(10) 24_575 2_465
O3 Zr1 Zr1 110.03(10) 21_656 2_465
O2 Zr1 Zr1 111.79(10) 15_676 2_465
Zr1 Zr1 Zr1 59.973(8) 15_676 2_465
Zr1 Zr1 Zr1 90.0 14_667 2_465
O6 Zr1 Zr1 90.10(15) 15_676 3_456
O6 Zr1 Zr1 89.65(14) . 3_456
O7 Zr1 Zr1 35.55(11) . 3_456
O6 Zr1 Zr1 35.00(14) 14_667 3_456
O1 Zr1 Zr1 109.38(10) . 3_456
O4 Zr1 Zr1 110.31(10) 24_575 3_456
O3 Zr1 Zr1 73.87(10) 21_656 3_456
O2 Zr1 Zr1 163.96(10) 15_676 3_456
Zr1 Zr1 Zr1 90.0 15_676 3_456
Zr1 Zr1 Zr1 59.973(8) 14_667 3_456
Zr1 Zr1 Zr1 60.0 2_465 3_456
C1 O1 Zr1 131.0(3) . .
O2 C1 O1 128.2(5) . .
O2 C1 C2 116.8(5) . .
O1 C1 C2 115.0(5) . .
C1 O2 Zr1 130.4(3) . 14_667
C7 C2 C3 120.4(6) . .
C7 C2 C1 119.4(6) . .
C3 C2 C1 119.9(6) . .
C15 O3 Zr1 131.6(3) . 20_466
C2 C3 C4 120.8(6) . .
C2 C3 H3 119.6 . .
C4 C3 H3 119.6 . .
C15 O4 Zr1 131.7(3) . 24_576
C5 C4 C3 119.1(7) . .
C5 C4 H4 120.4 . .
C3 C4 H4 120.4 . .
C6 C5 C4 119.1(6) . .
C6 C5 C10 109.5(6) . .
C4 C5 C10 131.4(7) . .
Zr1 O6 Zr1 110.3(2) 14_667 .
Zr1 O6 Zr1 109.5(2) 14_667 15_676
Zr1 O6 Zr1 109.2(2) . 15_676
C5 C6 C7 123.0(6) . .
C5 C6 C8 109.6(6) . .
C7 C6 C8 127.4(6) . .
Zr1 O7 Zr1 108.9(2) . 2_465
Zr1 O7 Zr1 108.9(2) . 3_456
Zr1 O7 Zr1 108.9(2) 2_465 3_456
C2 C7 C6 117.3(6) . .
C2 C7 H7 121.4 . .
C6 C7 H7 121.4 . .
O5 C8 C6 129.1(7) . .
O5 C8 C9 128.6(7) . .
C6 C8 C9 102.3(6) . .
C10 C9 C14 120.9(6) . .
C10 C9 C8 110.8(6) . .
C14 C9 C8 128.2(6) . .
C9 C10 C11 121.3(6) . .
C9 C10 C5 107.7(6) . .
C11 C10 C5 131.0(6) . .
C10 C11 C12 118.1(7) . .
C10 C11 H11 121.0 . .
C12 C11 H11 121.0 . .
C11 C12 C13 121.0(6) . .
C11 C12 H12 119.5 . .
C13 C12 H12 119.5 . .
C14 C13 C12 120.6(5) . .
C14 C13 C15 119.2(5) . .
C12 C13 C15 120.0(5) . .
C13 C14 C9 118.0(6) . .
C13 C14 H14 121.0 . .
C9 C14 H14 121.0 . .
O4 C15 O3 128.0(5) . .
O4 C15 C13 116.5(5) . .
O3 C15 C13 115.5(5) . .

loop_
_geom_bond_atom_site_label_1
_geom_bond_atom_site_label_2
_geom_bond_distance
_geom_bond_site_symmetry_2
Zr1 O6 2.128(5) 15_676
Zr1 O6 2.131(5) .
Zr1 O7 2.149(3) .
Zr1 O6 2.155(5) 14_667
Zr1 O1 2.203(3) .
Zr1 O4 2.222(4) 24_575
Zr1 O3 2.228(3) 21_656
Zr1 O2 2.242(4) 15_676
Zr1 Zr1 3.4945(7) 15_676
Zr1 Zr1 3.4945(7) 14_667
Zr1 Zr1 3.4973(7) 2_465
Zr1 Zr1 3.4973(7) 3_456
O1 C1 1.286(6) .
C1 O2 1.268(7) .
C1 C2 1.496(8) .
O2 Zr1 2.242(3) 14_667
C2 C7 1.381(9) .
C2 C3 1.390(9) .
O3 C15 1.278(6) .
O3 Zr1 2.228(3) 20_466
C3 C4 1.401(9) .
C3 H3 0.9500 .
O4 C15 1.256(6) .
O4 Zr1 2.222(4) 24_576
C4 C5 1.386(9) .
C4 H4 0.9500 .
O5 C8 1.174(9) .
C5 C6 1.365(9) .
C5 C10 1.477(8) .
O6 Zr1 2.128(5) 14_667
O6 Zr1 2.155(5) 15_676
C6 C7 1.412(8) .
C6 C8 1.506(9) .
O7 Zr1 2.149(3) 2_465
O7 Zr1 2.149(3) 3_456
C7 H7 0.9500 .
C8 C9 1.506(9) .
C9 C10 1.363(10) .
C9 C14 1.408(8) .
C10 C11 1.379(10) .
C11 C12 1.387(9) .
C11 H11 0.9500 .
C12 C13 1.393(9) .
C12 H12 0.9500 .
C13 C14 1.370(9) .
C13 C15 1.510(7) .
C14 H14 0.9500 .

loop_
_geom_torsion_atom_site_label_1
_geom_torsion_atom_site_label_2
_geom_torsion_atom_site_label_3
_geom_torsion_atom_site_label_4
_geom_torsion
_geom_torsion_site_symmetry_1
_geom_torsion_site_symmetry_4
O6 Zr1 O1 C1 77.0(6) 15_676 .
O6 Zr1 O1 C1 44.5(5) . .
O7 Zr1 O1 C1 -62.5(6) . .
O6 Zr1 O1 C1 -27.5(5) 14_667 .
O4 Zr1 O1 C1 -170.8(4) 24_575 .
O3 Zr1 O1 C1 -107.3(5) 21_656 .
O2 Zr1 O1 C1 123.1(5) 15_676 .
Zr1 Zr1 O1 C1 57.1(5) 15_676 .
Zr1 Zr1 O1 C1 8.8(4) 14_667 .
Zr1 Zr1 O1 C1 3.3(7) 2_465 .
Zr1 Zr1 O1 C1 -40.9(5) 3_456 .
Zr1 O1 C1 O2 -17.7(9) . .
Zr1 O1 C1 C2 161.5(4) . .
O1 C1 O2 Zr1 15.9(9) . 14_667
C2 C1 O2 Zr1 -163.2(4) . 14_667
O2 C1 C2 C7 -2.1(10) . .
O1 C1 C2 C7 178.7(7) . .
O2 C1 C2 C3 172.1(7) . .
O1 C1 C2 C3 -7.2(10) . .
C7 C2 C3 C4 -3.7(15) . .
C1 C2 C3 C4 -177.8(9) . .
C2 C3 C4 C5 6.5(18) . .
C3 C4 C5 C6 -5.2(19) . .
C3 C4 C5 C10 174.8(12) . .
O6 Zr1 O6 Zr1 120.09(9) 15_676 14_667
O7 Zr1 O6 Zr1 59.7(2) . 14_667
O6 Zr1 O6 Zr1 0.3(3) 14_667 14_667
O1 Zr1 O6 Zr1 -80.0(2) . 14_667
O4 Zr1 O6 Zr1 153.82(18) 24_575 14_667
O3 Zr1 O6 Zr1 -33.4(4) 21_656 14_667
O2 Zr1 O6 Zr1 -157.7(3) 15_676 14_667
Zr1 Zr1 O6 Zr1 120.3(4) 15_676 14_667
Zr1 Zr1 O6 Zr1 89.9(2) 2_465 14_667
Zr1 Zr1 O6 Zr1 29.9(2) 3_456 14_667
O6 Zr1 O6 Zr1 -0.3(3) 15_676 15_676
O7 Zr1 O6 Zr1 -60.6(2) . 15_676
O6 Zr1 O6 Zr1 -120.08(9) 14_667 15_676
O1 Zr1 O6 Zr1 159.6(2) . 15_676
O4 Zr1 O6 Zr1 33.5(4) 24_575 15_676
O3 Zr1 O6 Zr1 -153.73(19) 21_656 15_676
O2 Zr1 O6 Zr1 82.0(2) 15_676 15_676
Zr1 Zr1 O6 Zr1 -120.3(4) 14_667 15_676
Zr1 Zr1 O6 Zr1 -30.5(2) 2_465 15_676
Zr1 Zr1 O6 Zr1 -90.5(2) 3_456 15_676
C4 C5 C6 C7 1.3(18) . .
C10 C5 C6 C7 -178.7(10) . .
C4 C5 C6 C8 -178.7(11) . .
C10 C5 C6 C8 1.3(13) . .
O6 Zr1 O7 Zr1 -0.3(2) 15_676 2_465
O6 Zr1 O7 Zr1 59.8(3) . 2_465
O6 Zr1 O7 Zr1 118.9(3) 14_667 2_465
O1 Zr1 O7 Zr1 155.26(14) . 2_465
O4 Zr1 O7 Zr1 -81.3(2) 24_575 2_465
O3 Zr1 O7 Zr1 -160.3(3) 21_656 2_465
O2 Zr1 O7 Zr1 -33.8(6) 15_676 2_465
Zr1 Zr1 O7 Zr1 29.3(2) 15_676 2_465
Zr1 Zr1 O7 Zr1 89.3(2) 14_667 2_465
Zr1 Zr1 O7 Zr1 118.6(5) 3_456 2_465
O6 Zr1 O7 Zr1 -118.9(3) 15_676 3_456
O6 Zr1 O7 Zr1 -58.8(3) . 3_456
O6 Zr1 O7 Zr1 0.3(2) 14_667 3_456
O1 Zr1 O7 Zr1 36.6(5) . 3_456
O4 Zr1 O7 Zr1 160.0(3) 24_575 3_456
O3 Zr1 O7 Zr1 81.0(2) 21_656 3_456
O2 Zr1 O7 Zr1 -152.48(17) 15_676 3_456
Zr1 Zr1 O7 Zr1 -89.3(2) 15_676 3_456
Zr1 Zr1 O7 Zr1 -29.3(2) 14_667 3_456
Zr1 Zr1 O7 Zr1 -118.6(5) 2_465 3_456
C3 C2 C7 C6 -0.2(14) . .
C1 C2 C7 C6 173.9(8) . .
C5 C6 C7 C2 1.4(16) . .
C8 C6 C7 C2 -178.5(10) . .
C5 C6 C8 O5 179.7(14) . .
C7 C6 C8 O5 0(2) . .
C5 C6 C8 C9 -0.6(12) . .
C7 C6 C8 C9 179.4(10) . .
O5 C8 C9 C10 179.3(14) . .
C6 C8 C9 C10 -0.4(12) . .
O5 C8 C9 C14 3(2) . .
C6 C8 C9 C14 -176.4(10) . .
C14 C9 C10 C11 -3.8(16) . .
C8 C9 C10 C11 179.9(11) . .
C14 C9 C10 C5 177.5(9) . .
C8 C9 C10 C5 1.2(12) . .
C6 C5 C10 C9 -1.6(13) . .
C4 C5 C10 C9 178.4(13) . .
C6 C5 C10 C11 179.9(12) . .
C4 C5 C10 C11 0(2) . .
C9 C10 C11 C12 3.0(18) . .
C5 C10 C11 C12 -178.7(11) . .
C10 C11 C12 C13 -0.9(18) . .
C11 C12 C13 C14 -0.3(16) . .
C11 C12 C13 C15 -176.3(10) . .
C12 C13 C14 C9 -0.4(14) . .
C15 C13 C14 C9 175.6(7) . .
C10 C9 C14 C13 2.4(14) . .
C8 C9 C14 C13 178.0(10) . .
Zr1 O4 C15 O3 8.6(9) 24_576 .
Zr1 O4 C15 C13 -172.9(4) 24_576 .
Zr1 O3 C15 O4 -8.5(9) 20_466 .
Zr1 O3 C15 C13 173.0(4) 20_466 .
C14 C13 C15 O4 -5.3(10) . .
C12 C13 C15 O4 170.7(7) . .
C14 C13 C15 O3 173.4(7) . .
C12 C13 C15 O3 -10.6(10) . .

loop_
_platon_squeeze_void_nr
_platon_squeeze_void_average_x
_platon_squeeze_void_average_y
_platon_squeeze_void_average_z
_platon_squeeze_void_volume
_platon_squeeze_void_count_electrons
_platon_squeeze_void_content
1 0.002 -0.009 0.397 11247 4239 ' '
